data_2214832
loop_
_publ_author_name
'Odaba\,so\(glu, Mustafa'
'Arslan, Figen'
'\"Olmez, Halis'
'B\"uy\"ukg\"ung\"or, Orhan'

_publ_section_title
;
 (<i>E</i>)-1,2-Bis(5-chloro-6-methylpyridin-2-yl)diazene
;
_journal_coeditor_code PV2018
_journal_issue 8
_journal_name_full 'Acta Crystallographica Section E'
_journal_page_first o3654
_journal_page_last o3654
_journal_paper_doi 10.1107/S1600536807036793
_journal_volume 63
_journal_year 2007
_chemical_formula_iupac 'C12 H10 Cl2 N4'
_chemical_formula_moiety 'C12 H10 Cl2 N4'
_chemical_formula_sum 'C12 H10 Cl2 N4'
_chemical_formula_weight 281.14
_chemical_name_common 2,2'-Azobis(6-methyl-5-chloropyridine)
_chemical_name_systematic
;
(E)-1,2-Bis(5-chloro-6-methylpyridin-2-yl)diazene
;
_space_group_IT_number 61
_symmetry_cell_setting orthorhombic
_symmetry_space_group_name_Hall '-P 2ac 2ab'
_symmetry_space_group_name_H-M 'P b c a'
_atom_sites_solution_hydrogens geom
_atom_sites_solution_primary direct
_atom_sites_solution_secondary difmap
_audit_creation_method SHELXL-97
_cell_angle_alpha 90.00
_cell_angle_beta 90.00
_cell_angle_gamma 90.00
_cell_formula_units_Z 4
_cell_length_a 7.9501(7)
_cell_length_b 11.4298(9)
_cell_length_c 13.9491(12)
_cell_measurement_reflns_used 7309
_cell_measurement_temperature 296.0(10)
_cell_measurement_theta_max 27.96
_cell_measurement_theta_min 2.30
_cell_volume 1267.53(19)
_computing_cell_refinement X-AREA
_computing_data_collection 'X-AREA (Stoe & Cie, 2002)'
_computing_data_reduction 'X-RED32 (Stoe & Cie, 2002)'
_computing_molecular_graphics 'ORTEP-3 for Windows (Farrugia, 1997)'
_computing_publication_material 'WinGX (Farrugia, 1999)'
_computing_structure_refinement 'SHELXL97 (Sheldrick, 1997)'
_computing_structure_solution 'SHELXS97 (Sheldrick, 1997)'
_diffrn_ambient_temperature 296.0(10)
_diffrn_detector_area_resol_mean 6.67
_diffrn_measured_fraction_theta_full 0.995
_diffrn_measured_fraction_theta_max 0.995
_diffrn_measurement_device_type 'Stoe IPDS2'
_diffrn_measurement_method \w
_diffrn_radiation_monochromator 'plane graphite'
_diffrn_radiation_type MoK\a
_diffrn_radiation_wavelength 0.71073
_diffrn_reflns_av_R_equivalents 0.0391
_diffrn_reflns_av_sigmaI/netI 0.0202
_diffrn_reflns_limit_h_max 10
_diffrn_reflns_limit_h_min -10
_diffrn_reflns_limit_k_max 14
_diffrn_reflns_limit_k_min -13
_diffrn_reflns_limit_l_max 18
_diffrn_reflns_limit_l_min -15
_diffrn_reflns_number 7309
_diffrn_reflns_theta_full 27.85
_diffrn_reflns_theta_max 27.85
_diffrn_reflns_theta_min 2.92
_diffrn_standards_decay_% <2
_diffrn_standards_number 0
_exptl_absorpt_coefficient_mu 0.498
_exptl_absorpt_correction_T_max 0.9299
_exptl_absorpt_correction_T_min 0.8071
_exptl_absorpt_correction_type integration
_exptl_absorpt_process_details '(X-RED; Stoe & Cie, 2002)'
_exptl_crystal_colour orange
_exptl_crystal_density_diffrn 1.473
_exptl_crystal_density_method 'not measured'
_exptl_crystal_description prism
_exptl_crystal_F_000 576
_exptl_crystal_size_max 0.650
_exptl_crystal_size_mid 0.370
_exptl_crystal_size_min 0.180
_refine_diff_density_max 0.308
_refine_diff_density_min -0.543
_refine_ls_extinction_method none
_refine_ls_goodness_of_fit_ref 1.088
_refine_ls_hydrogen_treatment constr
_refine_ls_matrix_type full
_refine_ls_number_parameters 83
_refine_ls_number_reflns 1500
_refine_ls_number_restraints 0
_refine_ls_restrained_S_all 1.088
_refine_ls_R_factor_all 0.0626
_refine_ls_R_factor_gt 0.0534
_refine_ls_shift/su_max 0.000
_refine_ls_shift/su_mean 0.000
_refine_ls_structure_factor_coef Fsqd
_refine_ls_weighting_details 'calc w=1/[\s^2^(Fo^2^)+(0.1012P)^2^+0.5449P] where P=(Fo^2^+2Fc^2^)/3'
_refine_ls_weighting_scheme calc
_refine_ls_wR_factor_gt 0.1648
_refine_ls_wR_factor_ref 0.1713
_reflns_number_gt 1253
_reflns_number_total 1500
_reflns_threshold_expression I>2\s(I)
_cod_data_source_file pv2018.cif
_cod_data_source_block I
_cod_original_formula_sum 'C12 H10 Cl2 N4 '
_cod_database_code 2214832
_cod_database_fobs_code 2214832

loop_
_symmetry_equiv_pos_as_xyz
'x, y, z'
'-x+1/2, -y, z+1/2'
'x+1/2, -y+1/2, -z'
'-x, y+1/2, -z+1/2'
'-x, -y, -z'
'x-1/2, y, -z-1/2'
'-x-1/2, y-1/2, z'
'x, -y-1/2, z-1/2'

loop_
_atom_site_type_symbol
_atom_site_label
_atom_site_fract_x
_atom_site_fract_y
_atom_site_fract_z
_atom_site_U_iso_or_equiv
_atom_site_adp_type
_atom_site_calc_flag
_atom_site_refinement_flags
_atom_site_occupancy
N N2 0.7882(2) 0.42313(17) 0.60026(15) 0.0398(5) Uani d . 1
C C4 0.9971(3) 0.5649(2) 0.63185(17) 0.0389(5) Uani d . 1
N N1 0.5405(2) 0.46417(17) 0.52351(16) 0.0417(5) Uani d . 1
C C1 0.6977(3) 0.5070(2) 0.55861(17) 0.0366(5) Uani d . 1
C C5 0.9378(3) 0.4508(2) 0.63723(18) 0.0396(5) Uani d . 1
C C2 0.7482(3) 0.6226(2) 0.55239(19) 0.0426(5) Uani d . 1
H H2 0.6800 0.6787 0.5238 0.051 Uiso calc R 1
C C3 0.9029(3) 0.6515(2) 0.59006(19) 0.0433(6) Uani d . 1
H H3 0.9424 0.7280 0.5872 0.052 Uiso calc R 1
C C6 1.0332(4) 0.3545(3) 0.6847(2) 0.0609(8) Uani d . 1
H H6A 0.9765 0.2815 0.6741 0.091 Uiso calc R 1
H H6B 1.0400 0.3695 0.7523 0.091 Uiso calc R 1
H H6C 1.1446 0.3505 0.6583 0.091 Uiso calc R 1
Cl Cl1 1.19168(9) 0.59937(7) 0.67861(6) 0.0629(3) Uani d . 1

loop_
_atom_site_aniso_label
_atom_site_aniso_U_11
_atom_site_aniso_U_22
_atom_site_aniso_U_33
_atom_site_aniso_U_12
_atom_site_aniso_U_13
_atom_site_aniso_U_23
N2 0.0387(9) 0.0335(9) 0.0471(11) -0.0002(7) -0.0045(8) 0.0049(8)
C4 0.0348(10) 0.0412(12) 0.0407(12) -0.0024(8) 0.0011(8) -0.0029(9)
N1 0.0361(9) 0.0356(9) 0.0533(12) -0.0005(7) -0.0045(8) 0.0044(8)
C1 0.0340(10) 0.0337(11) 0.0421(11) 0.0009(8) 0.0002(8) 0.0023(9)
C5 0.0394(11) 0.0372(11) 0.0424(12) 0.0036(9) -0.0028(9) 0.0007(9)
C2 0.0415(11) 0.0325(10) 0.0538(13) 0.0026(9) -0.0040(10) 0.0055(10)
C3 0.0426(11) 0.0342(11) 0.0530(14) -0.0054(9) 0.0008(10) 0.0005(10)
C6 0.0608(16) 0.0467(15) 0.075(2) 0.0043(12) -0.0245(14) 0.0109(14)
Cl1 0.0486(4) 0.0658(5) 0.0744(6) -0.0092(3) -0.0149(3) -0.0042(4)

loop_
_atom_type_symbol
_atom_type_description
_atom_type_scat_dispersion_real
_atom_type_scat_dispersion_imag
_atom_type_scat_source
C C 0.0033 0.0016 'International Tables Vol C Tables 4.2.6.8 and 6.1.1.4'
H H 0.0000 0.0000 'International Tables Vol C Tables 4.2.6.8 and 6.1.1.4'
N N 0.0061 0.0033 'International Tables Vol C Tables 4.2.6.8 and 6.1.1.4'
Cl Cl 0.1484 0.1585 'International Tables Vol C Tables 4.2.6.8 and 6.1.1.4'

loop_
_geom_angle_atom_site_label_1
_geom_angle_atom_site_label_2
_geom_angle_atom_site_label_3
_geom_angle_site_symmetry_1
_geom_angle
C1 N2 C5 . 118.6(2)
C3 C4 C5 . 121.0(2)
C3 C4 Cl1 . 119.07(19)
C5 C4 Cl1 . 119.92(19)
N1 N1 C1 5_666 114.4(2)
N2 C1 C2 . 123.9(2)
N2 C1 N1 . 112.04(19)
C2 C1 N1 . 124.0(2)
N2 C5 C4 . 120.3(2)
N2 C5 C6 . 116.8(2)
C4 C5 C6 . 122.9(2)
C3 C2 C1 . 117.7(2)
C3 C2 H2 . 121.2
C1 C2 H2 . 121.2
C4 C3 C2 . 118.4(2)
C4 C3 H3 . 120.8
C2 C3 H3 . 120.8
C5 C6 H6A . 109.5
C5 C6 H6B . 109.5
H6A C6 H6B . 109.5
C5 C6 H6C . 109.5
H6A C6 H6C . 109.5
H6B C6 H6C . 109.5

loop_
_geom_bond_atom_site_label_1
_geom_bond_atom_site_label_2
_geom_bond_site_symmetry_2
_geom_bond_distance
N2 C1 . 1.331(3)
N2 C5 . 1.334(3)
C4 C3 . 1.372(3)
C4 C5 . 1.389(3)
C4 Cl1 . 1.724(2)
N1 N1 5_666 1.231(4)
N1 C1 . 1.429(3)
C1 C2 . 1.383(3)
C5 C6 . 1.492(3)
C2 C3 . 1.378(3)
C2 H2 . 0.9300
C3 H3 . 0.9300
C6 H6A . 0.9600
C6 H6B . 0.9600
C6 H6C . 0.9600

loop_
_geom_hbond_atom_site_label_D
_geom_hbond_atom_site_label_H
_geom_hbond_atom_site_label_A
_geom_hbond_site_symmetry_A
_geom_hbond_distance_DH
_geom_hbond_distance_HA
_geom_hbond_distance_DA
_geom_hbond_angle_DHA
C4 Cl1 Cg1 7_645 1.724(2) 3.460(3) 4.720(3) 127.91(3)

loop_
_geom_torsion_atom_site_label_1
_geom_torsion_atom_site_label_2
_geom_torsion_atom_site_label_3
_geom_torsion_atom_site_label_4
_geom_torsion_site_symmetry_1
_geom_torsion
C5 N2 C1 C2 . -1.0(4)
C5 N2 C1 N1 . -179.4(2)
N1 N1 C1 N2 5_666 -173.5(3)
N1 N1 C1 C2 5_666 8.1(4)
C1 N2 C5 C4 . -0.1(4)
C1 N2 C5 C6 . 178.9(2)
C3 C4 C5 N2 . 1.0(4)
Cl1 C4 C5 N2 . -179.26(19)
C3 C4 C5 C6 . -178.0(3)
Cl1 C4 C5 C6 . 1.8(4)
N2 C1 C2 C3 . 1.3(4)
N1 C1 C2 C3 . 179.5(2)
C5 C4 C3 C2 . -0.7(4)
Cl1 C4 C3 C2 . 179.5(2)
C1 C2 C3 C4 . -0.4(4)
